data_4029153
loop_
_publ_author_name
'Tong, Yuan-Feng'
'Mao, Jian-Hui'
'Wu, Song'
'Zhao, Yuan'
'Cheng, Ying'

_publ_section_title
;
 Changing the Reaction Pathway by NHC/Br\/onsted Base Cooperative
 Catalysis: Highly Stereoselective Synthesis of Multifunctional
 Benzo[a]fluoren-11-ones from the Dimerization of
 2-(Aroylvinyl)arylaldehydes.
;
_journal_issue 5
_journal_name_full 'The Journal of organic chemistry'
_journal_page_first 2075
_journal_page_last 2081
_journal_paper_doi 10.1021/jo4027758
_journal_volume 79
_journal_year 2014
_chemical_formula_sum 'C32 H24 O4'
_chemical_formula_weight 472.51
_chemical_name_systematic
;

 ?

;
_space_group_IT_number 15
_symmetry_cell_setting monoclinic
_symmetry_space_group_name_Hall '-C 2yc'
_symmetry_space_group_name_H-M 'C 1 2/c 1'
_atom_sites_solution_hydrogens geom
_atom_sites_solution_primary direct
_atom_sites_solution_secondary difmap
_audit_creation_method SHELXL-97
_cell_angle_alpha 90.00
_cell_angle_beta 97.427(2)
_cell_angle_gamma 90.00
_cell_formula_units_Z 8
_cell_length_a 33.160(4)
_cell_length_b 9.2130(13)
_cell_length_c 15.474(2)
_cell_measurement_reflns_used 2964
_cell_measurement_temperature 110(2)
_cell_measurement_theta_max 26.99
_cell_measurement_theta_min 2.30
_cell_volume 4687.7(11)
_computing_cell_refinement 'Bruker SMART'
_computing_data_collection 'Bruker SMART'
_computing_data_reduction 'Bruker SAINT'
_computing_molecular_graphics 'Bruker SHELXTL'
_computing_publication_material 'Bruker SHELXTL'
_computing_structure_refinement 'SHELXL-97 (Sheldrick, 1997)'
_computing_structure_solution 'SHELXS-97 (Sheldrick, 1990)'
_diffrn_ambient_temperature 110(2)
_diffrn_measured_fraction_theta_full 0.986
_diffrn_measured_fraction_theta_max 0.986
_diffrn_measurement_device_type 'CCD area detector'
_diffrn_measurement_method 'phi and omega scans'
_diffrn_radiation_monochromator graphite
_diffrn_radiation_source 'fine-focus sealed tube'
_diffrn_radiation_type MoK\a
_diffrn_radiation_wavelength 0.71073
_diffrn_reflns_av_R_equivalents 0.0429
_diffrn_reflns_av_sigmaI/netI 0.0586
_diffrn_reflns_limit_h_max 43
_diffrn_reflns_limit_h_min -22
_diffrn_reflns_limit_k_max 10
_diffrn_reflns_limit_k_min -11
_diffrn_reflns_limit_l_max 20
_diffrn_reflns_limit_l_min -19
_diffrn_reflns_number 13502
_diffrn_reflns_theta_full 27.58
_diffrn_reflns_theta_max 27.58
_diffrn_reflns_theta_min 2.30
_exptl_absorpt_coefficient_mu 0.088
_exptl_absorpt_correction_T_max 0.9922
_exptl_absorpt_correction_T_min 0.9827
_exptl_absorpt_correction_type multi-scan
_exptl_absorpt_process_details SADABS
_exptl_crystal_colour colorless
_exptl_crystal_density_diffrn 1.339
_exptl_crystal_density_method 'not measured'
_exptl_crystal_description block
_exptl_crystal_F_000 1984
_exptl_crystal_size_max 0.20
_exptl_crystal_size_mid 0.11
_exptl_crystal_size_min 0.09
_refine_diff_density_max 0.270
_refine_diff_density_min -0.206
_refine_diff_density_rms 0.043
_refine_ls_extinction_method none
_refine_ls_goodness_of_fit_ref 1.035
_refine_ls_hydrogen_treatment constr
_refine_ls_matrix_type full
_refine_ls_number_parameters 325
_refine_ls_number_reflns 5347
_refine_ls_number_restraints 0
_refine_ls_restrained_S_all 1.035
_refine_ls_R_factor_all 0.0648
_refine_ls_R_factor_gt 0.0448
_refine_ls_shift/su_max 0.001
_refine_ls_shift/su_mean 0.000
_refine_ls_structure_factor_coef Fsqd
_refine_ls_weighting_details 'calc w=1/[\s^2^(Fo^2^)+(0.0368P)^2^+1.1698P] where P=(Fo^2^+2Fc^2^)/3'
_refine_ls_weighting_scheme calc
_refine_ls_wR_factor_gt 0.0967
_refine_ls_wR_factor_ref 0.1058
_reflns_number_gt 3969
_reflns_number_total 5347
_reflns_threshold_expression >2sigma(I)
_cod_data_source_file jo4027758_si_003.cif
_cod_data_source_block 120517a_0m
_cod_depositor_comments
;
The following automatic conversions were performed:

'_symmetry_cell_setting' value 'Monoclinic' changed to 'monoclinic'
according to
/usr/data/users/saulius/crontab/automatic-downloads/current/ACS/lib/dictionaries/cif_core.dic
dictionary named 'cif_core.dic' version 2.4.2 from
2011-04-26.

'_exptl_absorpt_correction_type' value 'Multi-scan'
changed to 'multi-scan' according to
/usr/data/users/saulius/crontab/automatic-downloads/current/ACS/lib/dictionaries/cif_core.dic
dictionary named 'cif_core.dic' version 2.4.2 from 2011-04-26.

Automatic conversion script
Id: cif_fix_values 2281 2013-09-26 08:29:07Z andrius 
;
_cod_original_cell_volume 4687.8(11)
_cod_original_sg_symbol_H-M C2/c
_cod_database_code 4029153

loop_
_symmetry_equiv_pos_as_xyz
'x, y, z'
'-x, y, -z+1/2'
'x+1/2, y+1/2, z'
'-x+1/2, y+1/2, -z+1/2'
'-x, -y, -z'
'x, -y, z-1/2'
'-x+1/2, -y+1/2, -z'
'x+1/2, -y+1/2, z-1/2'

loop_
_atom_site_label
_atom_site_type_symbol
_atom_site_fract_x
_atom_site_fract_y
_atom_site_fract_z
_atom_site_U_iso_or_equiv
_atom_site_adp_type
_atom_site_occupancy
_atom_site_symmetry_multiplicity
_atom_site_calc_flag
_atom_site_refinement_flags
C1 C 0.13630(5) 0.47529(18) 0.75919(10) 0.0261(4) Uani 1 1 d .
C2 C 0.15519(5) 0.39283(17) 0.83479(10) 0.0249(3) Uani 1 1 d .
C3 C 0.19269(5) 0.32182(18) 0.84552(11) 0.0318(4) Uani 1 1 d .
H3 H 0.2100 0.3246 0.8012 0.038 Uiso 1 1 calc R
C4 C 0.20380(5) 0.24795(18) 0.92182(12) 0.0350(4) Uani 1 1 d .
H4 H 0.2294 0.2006 0.9312 0.042 Uiso 1 1 calc R
C5 C 0.17778(5) 0.24149(18) 0.98608(12) 0.0369(4) Uani 1 1 d .
H5 H 0.1858 0.1886 1.0382 0.044 Uiso 1 1 calc R
C6 C 0.14041(5) 0.31138(18) 0.97467(11) 0.0312(4) Uani 1 1 d .
H6 H 0.1228 0.3061 1.0183 0.037 Uiso 1 1 calc R
C7 C 0.12922(4) 0.38910(16) 0.89855(10) 0.0234(3) Uani 1 1 d .
C8 C 0.09035(4) 0.47326(16) 0.87150(9) 0.0213(3) Uani 1 1 d .
H8 H 0.0677 0.4015 0.8599 0.026 Uiso 1 1 calc R
C9 C 0.09656(4) 0.54474(17) 0.78314(9) 0.0217(3) Uani 1 1 d .
C10 C 0.10274(4) 0.70806(17) 0.78719(9) 0.0193(3) Uani 1 1 d .
C11 C 0.10305(4) 0.78156(19) 0.70796(10) 0.0254(4) Uani 1 1 d .
H11 H 0.0988 0.7285 0.6549 0.031 Uiso 1 1 calc R
C12 C 0.10945(5) 0.9292(2) 0.70546(10) 0.0301(4) Uani 1 1 d .
H12 H 0.1095 0.9774 0.6512 0.036 Uiso 1 1 calc R
C13 C 0.11586(5) 1.00658(18) 0.78260(10) 0.0287(4) Uani 1 1 d .
H13 H 0.1206 1.1082 0.7815 0.034 Uiso 1 1 calc R
C14 C 0.11533(4) 0.93600(17) 0.86131(10) 0.0220(3) Uani 1 1 d .
H14 H 0.1193 0.9904 0.9139 0.026 Uiso 1 1 calc R
C15 C 0.10902(4) 0.78633(16) 0.86508(9) 0.0171(3) Uani 1 1 d .
C16 C 0.10799(4) 0.71286(16) 0.95231(9) 0.0176(3) Uani 1 1 d .
H16 H 0.0957 0.7835 0.9905 0.021 Uiso 1 1 calc R
C17 C 0.15073(4) 0.67500(16) 0.99848(9) 0.0184(3) Uani 1 1 d .
H17A H 0.1485 0.5905 1.0371 0.022 Uiso 1 1 calc R
H17B H 0.1682 0.6462 0.9540 0.022 Uiso 1 1 calc R
C18 C 0.17102(4) 0.79825(16) 1.05191(9) 0.0192(3) Uani 1 1 d .
C19 C 0.21232(4) 0.77193(16) 1.10188(9) 0.0191(3) Uani 1 1 d .
C20 C 0.23536(4) 0.64951(17) 1.08937(10) 0.0253(3) Uani 1 1 d .
H20 H 0.2253 0.5790 1.0472 0.030 Uiso 1 1 calc R
C21 C 0.27307(5) 0.63020(19) 1.13835(11) 0.0300(4) Uani 1 1 d .
H21 H 0.2890 0.5473 1.1289 0.036 Uiso 1 1 calc R
C22 C 0.28757(5) 0.73078(19) 1.20071(10) 0.0298(4) Uani 1 1 d .
H22 H 0.3133 0.7164 1.2345 0.036 Uiso 1 1 calc R
C23 C 0.26480(5) 0.85250(19) 1.21415(10) 0.0287(4) Uani 1 1 d .
H23 H 0.2747 0.9214 1.2574 0.034 Uiso 1 1 calc R
C24 C 0.22743(4) 0.87345(18) 1.16420(9) 0.0243(3) Uani 1 1 d .
H24 H 0.2120 0.9580 1.1727 0.029 Uiso 1 1 calc R
C25 C 0.07929(4) 0.57924(16) 0.94087(9) 0.0196(3) Uani 1 1 d .
H25 H 0.0814 0.5266 0.9978 0.024 Uiso 1 1 calc R
C26 C 0.03543(4) 0.63183(16) 0.91798(9) 0.0208(3) Uani 1 1 d .
C27 C 0.01591(4) 0.71408(17) 0.98456(9) 0.0215(3) Uani 1 1 d .
C28 C 0.03100(5) 0.71298(18) 1.07264(10) 0.0273(4) Uani 1 1 d .
H28 H 0.0547 0.6582 1.0924 0.033 Uiso 1 1 calc R
C29 C 0.01165(5) 0.7914(2) 1.13179(10) 0.0322(4) Uani 1 1 d .
H29 H 0.0221 0.7901 1.1919 0.039 Uiso 1 1 calc R
C30 C -0.02280(5) 0.87150(19) 1.10343(11) 0.0312(4) Uani 1 1 d .
H30 H -0.0360 0.9253 1.1440 0.037 Uiso 1 1 calc R
C31 C -0.03806(5) 0.87323(19) 1.01590(11) 0.0301(4) Uani 1 1 d .
H31 H -0.0617 0.9282 0.9964 0.036 Uiso 1 1 calc R
C32 C -0.01890(4) 0.79512(18) 0.95677(10) 0.0265(4) Uani 1 1 d .
H32 H -0.0295 0.7966 0.8967 0.032 Uiso 1 1 calc R
O1 O 0.14835(3) 0.48736(15) 0.68845(7) 0.0380(3) Uani 1 1 d .
O2 O 0.06624(3) 0.50553(12) 0.71369(7) 0.0296(3) Uani 1 1 d .
H2 H 0.0441 0.5450 0.7210 0.044 Uiso 1 1 calc R
O3 O 0.15440(3) 0.91509(12) 1.05773(7) 0.0282(3) Uani 1 1 d .
O4 O 0.01728(3) 0.61022(13) 0.84555(7) 0.0292(3) Uani 1 1 d .

loop_
_atom_site_aniso_label
_atom_site_aniso_U_11
_atom_site_aniso_U_22
_atom_site_aniso_U_33
_atom_site_aniso_U_23
_atom_site_aniso_U_13
_atom_site_aniso_U_12
C1 0.0210(8) 0.0304(9) 0.0264(8) -0.0148(7) 0.0013(6) -0.0003(6)
C2 0.0228(8) 0.0206(8) 0.0307(8) -0.0106(7) 0.0012(6) -0.0002(6)
C3 0.0268(9) 0.0272(9) 0.0403(10) -0.0135(8) 0.0003(7) 0.0029(7)
C4 0.0274(9) 0.0226(9) 0.0523(11) -0.0081(8) -0.0048(8) 0.0056(7)
C5 0.0369(10) 0.0224(9) 0.0481(11) 0.0042(8) -0.0075(8) 0.0015(7)
C6 0.0325(9) 0.0209(9) 0.0398(10) 0.0034(7) 0.0038(7) -0.0027(7)
C7 0.0215(8) 0.0152(8) 0.0325(9) -0.0061(6) -0.0004(6) -0.0031(6)
C8 0.0173(7) 0.0205(8) 0.0260(8) -0.0033(6) 0.0028(6) -0.0041(6)
C9 0.0164(7) 0.0269(9) 0.0209(8) -0.0073(6) -0.0010(6) -0.0007(6)
C10 0.0102(7) 0.0293(9) 0.0182(7) -0.0017(6) 0.0013(5) 0.0005(6)
C11 0.0167(7) 0.0406(10) 0.0187(8) -0.0013(7) 0.0013(6) -0.0009(7)
C12 0.0211(8) 0.0429(11) 0.0257(9) 0.0138(7) 0.0011(6) -0.0034(7)
C13 0.0233(8) 0.0264(9) 0.0352(9) 0.0088(7) -0.0005(7) -0.0042(6)
C14 0.0169(7) 0.0230(8) 0.0256(8) -0.0018(6) 0.0001(6) -0.0010(6)
C15 0.0104(6) 0.0222(8) 0.0186(7) 0.0000(6) 0.0019(5) 0.0000(5)
C16 0.0160(7) 0.0208(8) 0.0161(7) -0.0012(6) 0.0026(5) 0.0003(6)
C17 0.0176(7) 0.0207(8) 0.0167(7) -0.0005(6) 0.0018(5) 0.0003(6)
C18 0.0196(7) 0.0234(8) 0.0150(7) -0.0014(6) 0.0045(6) -0.0011(6)
C19 0.0173(7) 0.0237(8) 0.0165(7) 0.0009(6) 0.0030(5) -0.0035(6)
C20 0.0215(8) 0.0246(9) 0.0289(8) -0.0012(7) 0.0003(6) -0.0026(6)
C21 0.0198(8) 0.0297(9) 0.0398(10) 0.0016(7) 0.0012(7) 0.0021(6)
C22 0.0170(8) 0.0398(10) 0.0313(9) 0.0082(8) -0.0021(6) -0.0051(7)
C23 0.0229(8) 0.0370(10) 0.0257(8) -0.0025(7) 0.0007(6) -0.0093(7)
C24 0.0213(8) 0.0289(9) 0.0227(8) -0.0033(7) 0.0024(6) -0.0025(6)
C25 0.0173(7) 0.0212(8) 0.0208(7) 0.0011(6) 0.0039(6) -0.0007(6)
C26 0.0157(7) 0.0244(8) 0.0226(8) 0.0027(6) 0.0038(6) -0.0047(6)
C27 0.0158(7) 0.0246(8) 0.0250(8) 0.0048(6) 0.0060(6) -0.0022(6)
C28 0.0220(8) 0.0359(10) 0.0252(8) 0.0092(7) 0.0080(6) 0.0077(7)
C29 0.0287(9) 0.0474(11) 0.0218(8) 0.0068(8) 0.0081(7) 0.0079(8)
C30 0.0265(9) 0.0372(10) 0.0321(9) 0.0001(7) 0.0125(7) 0.0031(7)
C31 0.0185(8) 0.0333(10) 0.0384(10) 0.0015(8) 0.0030(7) 0.0048(7)
C32 0.0196(8) 0.0315(9) 0.0277(9) 0.0006(7) 0.0009(6) -0.0011(6)
O1 0.0314(7) 0.0588(9) 0.0246(6) -0.0127(6) 0.0059(5) 0.0116(6)
O2 0.0201(6) 0.0372(7) 0.0294(6) -0.0145(5) -0.0046(4) 0.0009(5)
O3 0.0274(6) 0.0274(6) 0.0281(6) -0.0088(5) -0.0022(5) 0.0066(5)
O4 0.0185(5) 0.0420(7) 0.0266(6) -0.0035(5) 0.0008(4) -0.0016(5)

loop_
_atom_type_symbol
_atom_type_description
_atom_type_scat_dispersion_real
_atom_type_scat_dispersion_imag
_atom_type_scat_source
C C 0.0033 0.0016 'International Tables Vol C Tables 4.2.6.8 and 6.1.1.4'
H H 0.0000 0.0000 'International Tables Vol C Tables 4.2.6.8 and 6.1.1.4'
O O 0.0106 0.0060 'International Tables Vol C Tables 4.2.6.8 and 6.1.1.4'

loop_
_geom_angle_atom_site_label_1
_geom_angle_atom_site_label_2
_geom_angle_atom_site_label_3
_geom_angle
O1 C1 C2 127.49(14)
O1 C1 C9 124.34(15)
C2 C1 C9 108.15(13)
C7 C2 C3 121.85(16)
C7 C2 C1 109.80(13)
C3 C2 C1 128.33(15)
C4 C3 C2 118.10(16)
C4 C3 H3 121.0
C2 C3 H3 121.0
C3 C4 C5 120.75(16)
C3 C4 H4 119.6
C5 C4 H4 119.6
C6 C5 C4 120.82(17)
C6 C5 H5 119.6
C4 C5 H5 119.6
C5 C6 C7 118.95(16)
C5 C6 H6 120.5
C7 C6 H6 120.5
C6 C7 C2 119.51(14)
C6 C7 C8 128.53(14)
C2 C7 C8 111.95(13)
C7 C8 C25 113.89(12)
C7 C8 C9 104.78(12)
C25 C8 C9 114.68(12)
C7 C8 H8 107.7
C25 C8 H8 107.7
C9 C8 H8 107.7
O2 C9 C10 111.21(12)
O2 C9 C1 104.73(11)
C10 C9 C1 107.69(12)
O2 C9 C8 113.37(12)
C10 C9 C8 114.57(12)
C1 C9 C8 104.37(12)
C15 C10 C11 119.22(14)
C15 C10 C9 123.45(13)
C11 C10 C9 117.31(13)
C12 C11 C10 121.34(15)
C12 C11 H11 119.3
C10 C11 H11 119.3
C11 C12 C13 119.44(15)
C11 C12 H12 120.3
C13 C12 H12 120.3
C14 C13 C12 119.99(15)
C14 C13 H13 120.0
C12 C13 H13 120.0
C13 C14 C15 121.33(14)
C13 C14 H14 119.3
C15 C14 H14 119.3
C10 C15 C14 118.68(13)
C10 C15 C16 121.36(13)
C14 C15 C16 119.94(13)
C15 C16 C17 112.88(11)
C15 C16 C25 109.69(11)
C17 C16 C25 112.74(12)
C15 C16 H16 107.1
C17 C16 H16 107.1
C25 C16 H16 107.1
C18 C17 C16 113.65(12)
C18 C17 H17A 108.8
C16 C17 H17A 108.8
C18 C17 H17B 108.8
C16 C17 H17B 108.8
H17A C17 H17B 107.7
O3 C18 C19 119.71(13)
O3 C18 C17 122.07(13)
C19 C18 C17 118.17(12)
C24 C19 C20 119.17(14)
C24 C19 C18 118.12(13)
C20 C19 C18 122.69(13)
C21 C20 C19 120.06(14)
C21 C20 H20 120.0
C19 C20 H20 120.0
C22 C21 C20 120.28(15)
C22 C21 H21 119.9
C20 C21 H21 119.9
C21 C22 C23 120.17(15)
C21 C22 H22 119.9
C23 C22 H22 119.9
C22 C23 C24 119.67(15)
C22 C23 H23 120.2
C24 C23 H23 120.2
C23 C24 C19 120.62(15)
C23 C24 H24 119.7
C19 C24 H24 119.7
C8 C25 C26 110.26(12)
C8 C25 C16 112.77(11)
C26 C25 C16 109.00(12)
C8 C25 H25 108.2
C26 C25 H25 108.2
C16 C25 H25 108.2
O4 C26 C27 120.75(13)
O4 C26 C25 120.21(13)
C27 C26 C25 119.01(12)
C28 C27 C32 118.99(14)
C28 C27 C26 122.69(14)
C32 C27 C26 118.32(13)
C29 C28 C27 120.32(15)
C29 C28 H28 119.8
C27 C28 H28 119.8
C30 C29 C28 120.14(15)
C30 C29 H29 119.9
C28 C29 H29 119.9
C29 C30 C31 119.97(15)
C29 C30 H30 120.0
C31 C30 H30 120.0
C32 C31 C30 120.07(15)
C32 C31 H31 120.0
C30 C31 H31 120.0
C31 C32 C27 120.50(15)
C31 C32 H32 119.8
C27 C32 H32 119.8
C9 O2 H2 109.5

loop_
_geom_bond_atom_site_label_1
_geom_bond_atom_site_label_2
_geom_bond_distance
C1 O1 1.2179(18)
C1 C2 1.466(2)
C1 C9 1.552(2)
C2 C7 1.392(2)
C2 C3 1.396(2)
C3 C4 1.371(2)
C3 H3 0.9500
C4 C5 1.399(2)
C4 H4 0.9500
C5 C6 1.387(2)
C5 H5 0.9500
C6 C7 1.387(2)
C6 H6 0.9500
C7 C8 1.516(2)
C8 C25 1.530(2)
C8 C9 1.555(2)
C8 H8 1.0000
C9 O2 1.4201(17)
C9 C10 1.519(2)
C10 C15 1.3969(19)
C10 C11 1.402(2)
C11 C12 1.378(2)
C11 H11 0.9500
C12 C13 1.383(2)
C12 H12 0.9500
C13 C14 1.383(2)
C13 H13 0.9500
C14 C15 1.397(2)
C14 H14 0.9500
C15 C16 1.5144(19)
C16 C17 1.5424(19)
C16 C25 1.552(2)
C16 H16 1.0000
C17 C18 1.511(2)
C17 H17A 0.9900
C17 H17B 0.9900
C18 O3 1.2180(18)
C18 C19 1.503(2)
C19 C24 1.390(2)
C19 C20 1.390(2)
C20 C21 1.387(2)
C20 H20 0.9500
C21 C22 1.379(2)
C21 H21 0.9500
C22 C23 1.383(2)
C22 H22 0.9500
C23 C24 1.387(2)
C23 H23 0.9500
C24 H24 0.9500
C25 C26 1.530(2)
C25 H25 1.0000
C26 O4 1.2181(17)
C26 C27 1.492(2)
C27 C28 1.390(2)
C27 C32 1.395(2)
C28 C29 1.387(2)
C28 H28 0.9500
C29 C30 1.383(2)
C29 H29 0.9500
C30 C31 1.383(2)
C30 H30 0.9500
C31 C32 1.382(2)
C31 H31 0.9500
C32 H32 0.9500
O2 H2 0.8400
